data_4063263
loop_
_publ_author_name
'Preston A. Chase'
'Lee D. Henderson'
'Warren E. Piers'
'Masood Parvez'
'William Clegg'
'Mark R. J. Elsegood'

_publ_section_title
;
 Bifunctional Perfluoroaryl Boranes: Synthesis and Coordination
 Chemistry with Neutral Lewis Base Donors
;
_journal_issue 2
_journal_name_full Organometallics
_journal_page_first 349
_journal_page_last 357
_journal_paper_doi 10.1021/om050764t
_journal_volume 25
_journal_year 2006
_chemical_formula_sum 'C39 H18 B2 Cl2 F20 O2'
_chemical_formula_weight 991.05
_space_group_IT_number 13
_symmetry_cell_setting monoclinic
_symmetry_space_group_name_Hall '-P 2yc'
_symmetry_space_group_name_H-M 'P 1 2/c 1'
_atom_sites_solution_hydrogens geom
_atom_sites_solution_primary direct
_atom_sites_solution_secondary difmap
_audit_creation_method SHELXL-97
_cell_angle_alpha 90.00
_cell_angle_beta 99.018(2)
_cell_angle_gamma 90.00
_cell_formula_units_Z 2
_cell_length_a 9.0312(3)
_cell_length_b 12.3044(4)
_cell_length_c 16.8288(6)
_cell_measurement_reflns_used 4152
_cell_measurement_temperature 173(2)
_cell_measurement_theta_max 27.4
_cell_measurement_theta_min 4.0
_cell_volume 1846.96(11)
_computing_cell_refinement 'HKL DENZO (Otwinoski & Minor, 1997)'
_computing_data_collection 'COLLECT (Hooft, 1998)'
_computing_data_reduction 'SCALEPACK (Otwinoski & Minor, 1997)'
_computing_molecular_graphics 'ORTEPII (Johnson, 1976)'
_computing_publication_material 'SHELXL-97 (Sheldrick, 1997)'
_computing_structure_refinement 'SHELXL-97 (Sheldrick, 1997)'
_computing_structure_solution 'SAPI91 (Fan, 1991)'
_diffrn_ambient_temperature 173(2)
_diffrn_measured_fraction_theta_full 0.987
_diffrn_measured_fraction_theta_max 0.987
_diffrn_measurement_device_type 'Nonius KappaCCD Diffractometer'
_diffrn_measurement_method ' \w and \f'
_diffrn_radiation_monochromator graphite
_diffrn_radiation_source 'fine-focus sealed tube'
_diffrn_radiation_type MoK\a
_diffrn_radiation_wavelength 0.71069
_diffrn_reflns_av_R_equivalents 0.0437
_diffrn_reflns_av_sigmaI/netI 0.0483
_diffrn_reflns_limit_h_max 11
_diffrn_reflns_limit_h_min -10
_diffrn_reflns_limit_k_max 15
_diffrn_reflns_limit_k_min -15
_diffrn_reflns_limit_l_max 21
_diffrn_reflns_limit_l_min -20
_diffrn_reflns_number 12594
_diffrn_reflns_theta_full 27.40
_diffrn_reflns_theta_max 27.40
_diffrn_reflns_theta_min 3.97
_exptl_absorpt_coefficient_mu 0.317
_exptl_absorpt_correction_T_max 0.9843
_exptl_absorpt_correction_T_min 0.8973
_exptl_absorpt_correction_type none
_exptl_crystal_colour pale/yellow
_exptl_crystal_density_diffrn 1.782
_exptl_crystal_density_method 'not measured'
_exptl_crystal_description block
_exptl_crystal_F_000 984
_exptl_crystal_size_max 0.35
_exptl_crystal_size_mid 0.20
_exptl_crystal_size_min 0.05
_refine_diff_density_max 0.327
_refine_diff_density_min -0.537
_refine_diff_density_rms 0.060
_refine_ls_extinction_method none
_refine_ls_goodness_of_fit_ref 1.029
_refine_ls_hydrogen_treatment constr
_refine_ls_matrix_type full
_refine_ls_number_parameters 294
_refine_ls_number_reflns 4152
_refine_ls_number_restraints 0
_refine_ls_restrained_S_all 1.029
_refine_ls_R_factor_all 0.0846
_refine_ls_R_factor_gt 0.0523
_refine_ls_shift/su_max 0.000
_refine_ls_shift/su_mean 0.000
_refine_ls_structure_factor_coef Fsqd
_refine_ls_weighting_details 'calc w=1/[\s^2^(Fo^2^)+(0.0666P)^2^+1.4215P] where P=(Fo^2^+2Fc^2^)/3'
_refine_ls_weighting_scheme calc
_refine_ls_wR_factor_gt 0.1267
_refine_ls_wR_factor_ref 0.1494
_reflns_number_gt 2859
_reflns_number_total 4152
_reflns_threshold_expression >2sigma(I)
_cod_original_sg_symbol_H-M P2/c
_cod_database_code 4063263

loop_
_symmetry_equiv_pos_as_xyz
'x, y, z'
'-x, y, -z+1/2'
'-x, -y, -z'
'x, -y, z-1/2'

loop_
_atom_site_label
_atom_site_type_symbol
_atom_site_fract_x
_atom_site_fract_y
_atom_site_fract_z
_atom_site_U_iso_or_equiv
_atom_site_adp_type
_atom_site_occupancy
_atom_site_symmetry_multiplicity
_atom_site_calc_flag
_atom_site_refinement_flags
B1 B 0.9312(3) -0.2105(2) -0.16336(16) 0.0246(5) Uani 1 1 d .
O1 O 0.81254(19) -0.16859(15) -0.10799(10) 0.0313(4) Uani 1 1 d .
C1 C 0.9854(2) -0.10430(18) -0.20915(14) 0.0244(5) Uani 1 1 d .
C2 C 0.9846(3) -0.0036(2) -0.17205(15) 0.0299(5) Uani 1 1 d .
C3 C 0.9948(3) 0.0950(2) -0.21001(17) 0.0356(6) Uani 1 1 d .
C4 C 0.8382(2) -0.30482(19) -0.21673(14) 0.0250(5) Uani 1 1 d .
C5 C 0.7194(3) -0.2978(2) -0.27800(15) 0.0278(5) Uani 1 1 d .
C6 C 0.6401(3) -0.3891(2) -0.30952(16) 0.0339(6) Uani 1 1 d .
C7 C 0.6833(3) -0.4891(2) -0.27882(17) 0.0373(6) Uani 1 1 d .
C8 C 0.8021(3) -0.4996(2) -0.21655(17) 0.0344(6) Uani 1 1 d .
C9 C 0.8816(3) -0.4088(2) -0.18527(15) 0.0282(5) Uani 1 1 d .
C10 C 1.0114(3) -0.3977(2) -0.11953(15) 0.0284(5) Uani 1 1 d .
C11 C 1.0975(3) -0.4762(2) -0.07573(17) 0.0367(6) Uani 1 1 d .
C12 C 1.2155(3) -0.4467(3) -0.01716(17) 0.0430(7) Uani 1 1 d .
C13 C 1.2494(3) -0.3400(3) -0.00191(16) 0.0413(7) Uani 1 1 d .
C14 C 1.1649(3) -0.2606(2) -0.04690(16) 0.0340(6) Uani 1 1 d .
C15 C 1.0466(3) -0.2869(2) -0.10521(14) 0.0279(5) Uani 1 1 d .
C16 C 0.6701(3) -0.1167(2) -0.14098(18) 0.0390(6) Uani 1 1 d .
H16A H 0.5984 -0.1705 -0.1687 0.047 Uiso 1 1 calc R
H16B H 0.6855 -0.0584 -0.1794 0.047 Uiso 1 1 calc R
C17 C 0.6148(4) -0.0709(3) -0.0685(2) 0.0566(9) Uani 1 1 d .
H17A H 0.6568 0.0024 -0.0553 0.068 Uiso 1 1 calc R
H17B H 0.5040 -0.0666 -0.0770 0.068 Uiso 1 1 calc R
C18 C 0.6708(5) -0.1505(4) -0.0036(2) 0.0736(12) Uani 1 1 d .
H18A H 0.5985 -0.2109 -0.0032 0.088 Uiso 1 1 calc R
H18B H 0.6847 -0.1145 0.0496 0.088 Uiso 1 1 calc R
C19 C 0.8182(4) -0.1924(3) -0.02213(17) 0.0472(7) Uani 1 1 d .
H19A H 0.9033 -0.1544 0.0106 0.057 Uiso 1 1 calc R
H19B H 0.8280 -0.2715 -0.0118 0.057 Uiso 1 1 calc R
F1 F 0.97002(19) 0.00428(13) -0.09304(9) 0.0420(4) Uani 1 1 d .
F2 F 0.9912(2) 0.18898(13) -0.16924(11) 0.0526(5) Uani 1 1 d .
F3 F 0.67352(16) -0.20066(12) -0.31103(9) 0.0345(4) Uani 1 1 d .
F4 F 0.52461(17) -0.37968(15) -0.36989(10) 0.0456(4) Uani 1 1 d .
F5 F 0.6096(2) -0.57782(15) -0.30981(12) 0.0562(5) Uani 1 1 d .
F6 F 0.8338(2) -0.60028(13) -0.18840(12) 0.0533(5) Uani 1 1 d .
F7 F 1.0752(2) -0.58388(14) -0.08825(11) 0.0511(5) Uani 1 1 d .
F8 F 1.2985(2) -0.52473(18) 0.02506(12) 0.0634(6) Uani 1 1 d .
F9 F 1.3652(2) -0.31209(19) 0.05463(11) 0.0594(5) Uani 1 1 d .
F10 F 1.20247(18) -0.15545(14) -0.03079(10) 0.0454(4) Uani 1 1 d .
Cl1 Cl 0.63115(13) 0.12518(10) -0.28806(7) 0.0830(4) Uani 1 1 d .
C20 C 0.5000 0.2026(4) -0.2500 0.0658(14) Uani 1 2 d S
H20A H 0.4483 0.2500 -0.2932 0.079 Uiso 0.50 1 calc PR
H20B H 0.5517 0.2500 -0.2068 0.079 Uiso 0.50 1 calc PR

loop_
_atom_site_aniso_label
_atom_site_aniso_U_11
_atom_site_aniso_U_22
_atom_site_aniso_U_33
_atom_site_aniso_U_23
_atom_site_aniso_U_13
_atom_site_aniso_U_12
B1 0.0225(12) 0.0260(13) 0.0243(12) -0.0001(10) 0.0010(10) 0.0011(10)
O1 0.0285(9) 0.0383(10) 0.0274(9) 0.0010(7) 0.0053(7) 0.0026(7)
C1 0.0217(10) 0.0239(11) 0.0262(12) -0.0006(9) -0.0007(9) -0.0009(9)
C2 0.0300(12) 0.0314(13) 0.0283(12) -0.0031(10) 0.0048(10) -0.0015(10)
C3 0.0391(14) 0.0218(12) 0.0455(15) -0.0082(10) 0.0056(12) -0.0018(10)
C4 0.0215(10) 0.0277(12) 0.0256(11) -0.0007(9) 0.0035(9) -0.0022(9)
C5 0.0225(10) 0.0319(13) 0.0286(12) -0.0003(10) 0.0027(9) 0.0008(9)
C6 0.0247(11) 0.0455(15) 0.0304(13) -0.0073(11) 0.0005(10) -0.0070(11)
C7 0.0347(13) 0.0359(14) 0.0420(15) -0.0116(11) 0.0083(12) -0.0153(11)
C8 0.0400(14) 0.0244(12) 0.0404(14) 0.0004(10) 0.0116(12) -0.0037(10)
C9 0.0274(11) 0.0293(12) 0.0285(12) 0.0017(9) 0.0060(9) -0.0017(10)
C10 0.0258(11) 0.0308(13) 0.0290(12) 0.0051(9) 0.0053(10) 0.0021(9)
C11 0.0355(14) 0.0375(15) 0.0381(14) 0.0120(11) 0.0085(11) 0.0045(11)
C12 0.0355(14) 0.0537(18) 0.0388(15) 0.0204(13) 0.0020(12) 0.0121(13)
C13 0.0269(12) 0.068(2) 0.0261(13) 0.0088(13) -0.0049(10) 0.0001(12)
C14 0.0303(13) 0.0419(15) 0.0292(13) -0.0007(11) 0.0024(10) -0.0042(11)
C15 0.0249(11) 0.0337(13) 0.0248(11) 0.0019(10) 0.0029(9) -0.0002(10)
C16 0.0285(12) 0.0444(16) 0.0444(16) 0.0003(12) 0.0067(11) 0.0080(11)
C17 0.0462(17) 0.070(2) 0.054(2) -0.0220(17) 0.0110(15) 0.0105(16)
C18 0.071(2) 0.110(3) 0.047(2) 0.008(2) 0.0309(19) 0.030(2)
C19 0.0570(18) 0.0575(19) 0.0298(14) 0.0042(13) 0.0150(13) 0.0062(15)
F1 0.0582(10) 0.0365(9) 0.0326(8) -0.0117(7) 0.0117(7) -0.0085(7)
F2 0.0771(13) 0.0253(8) 0.0562(11) -0.0103(7) 0.0128(10) -0.0018(8)
F3 0.0281(7) 0.0382(8) 0.0343(8) 0.0029(6) -0.0044(6) 0.0037(6)
F4 0.0308(8) 0.0619(11) 0.0396(9) -0.0092(8) -0.0084(7) -0.0099(7)
F5 0.0599(11) 0.0442(10) 0.0629(12) -0.0178(9) 0.0052(9) -0.0265(9)
F6 0.0669(12) 0.0241(8) 0.0670(12) 0.0055(7) 0.0045(10) -0.0047(8)
F7 0.0582(11) 0.0330(9) 0.0610(11) 0.0153(8) 0.0062(9) 0.0111(8)
F8 0.0518(11) 0.0721(14) 0.0613(12) 0.0331(10) -0.0065(9) 0.0185(10)
F9 0.0390(9) 0.0920(15) 0.0401(10) 0.0095(9) -0.0154(8) -0.0042(9)
F10 0.0418(9) 0.0508(10) 0.0395(9) -0.0065(7) -0.0067(7) -0.0122(8)
Cl1 0.0723(6) 0.1028(8) 0.0824(7) 0.0146(6) 0.0381(6) 0.0277(6)
C20 0.065(3) 0.056(3) 0.083(4) 0.000 0.031(3) 0.000

loop_
_atom_type_symbol
_atom_type_description
_atom_type_scat_dispersion_real
_atom_type_scat_dispersion_imag
_atom_type_scat_source
C C 0.0033 0.0016 'International Tables Vol C Tables 4.2.6.8 and 6.1.1.4'
H H 0.0000 0.0000 'International Tables Vol C Tables 4.2.6.8 and 6.1.1.4'
B B 0.0013 0.0007 'International Tables Vol C Tables 4.2.6.8 and 6.1.1.4'
O O 0.0106 0.0060 'International Tables Vol C Tables 4.2.6.8 and 6.1.1.4'
F F 0.0171 0.0103 'International Tables Vol C Tables 4.2.6.8 and 6.1.1.4'
Cl Cl 0.1484 0.1585 'International Tables Vol C Tables 4.2.6.8 and 6.1.1.4'

loop_
_geom_angle_atom_site_label_1
_geom_angle_atom_site_label_2
_geom_angle_atom_site_label_3
_geom_angle
_geom_angle_site_symmetry_1
_geom_angle_site_symmetry_3
O1 B1 C15 105.11(18) . .
O1 B1 C4 102.49(17) . .
C15 B1 C4 98.57(19) . .
O1 B1 C1 107.00(18) . .
C15 B1 C1 122.66(19) . .
C4 B1 C1 118.69(19) . .
C16 O1 C19 110.7(2) . .
C16 O1 B1 122.99(18) . .
C19 O1 B1 125.58(19) . .
C2 C1 C1 116.37(14) . 2_754
C2 C1 B1 118.7(2) . .
C1 C1 B1 124.38(13) 2_754 .
F1 C2 C3 114.4(2) . .
F1 C2 C1 120.8(2) . .
C3 C2 C1 124.8(2) . .
F2 C3 C3 120.90(14) . 2_754
F2 C3 C2 120.6(2) . .
C3 C3 C2 118.44(15) 2_754 .
C5 C4 C9 118.5(2) . .
C5 C4 B1 130.5(2) . .
C9 C4 B1 110.5(2) . .
F3 C5 C4 121.2(2) . .
F3 C5 C6 116.7(2) . .
C4 C5 C6 122.1(2) . .
F4 C6 C7 120.3(2) . .
F4 C6 C5 120.8(2) . .
C7 C6 C5 118.9(2) . .
F5 C7 C6 119.4(3) . .
F5 C7 C8 119.8(3) . .
C6 C7 C8 120.7(2) . .
F6 C8 C7 116.8(2) . .
F6 C8 C9 122.7(2) . .
C7 C8 C9 120.5(2) . .
C8 C9 C4 119.3(2) . .
C8 C9 C10 131.1(2) . .
C4 C9 C10 109.6(2) . .
C11 C10 C15 119.5(2) . .
C11 C10 C9 130.3(2) . .
C15 C10 C9 110.2(2) . .
F7 C11 C12 116.6(2) . .
F7 C11 C10 123.0(3) . .
C12 C11 C10 120.3(3) . .
F8 C12 C13 119.7(3) . .
F8 C12 C11 119.4(3) . .
C13 C12 C11 120.8(2) . .
F9 C13 C12 120.4(3) . .
F9 C13 C14 120.5(3) . .
C12 C13 C14 119.1(3) . .
F10 C14 C15 120.8(2) . .
F10 C14 C13 117.6(2) . .
C15 C14 C13 121.6(3) . .
C14 C15 C10 118.6(2) . .
C14 C15 B1 130.8(2) . .
C10 C15 B1 110.6(2) . .
O1 C16 C17 103.9(2) . .
C18 C17 C16 103.3(3) . .
C17 C18 C19 106.4(3) . .
O1 C19 C18 103.9(3) . .
Cl1 C20 Cl1 112.7(3) . 2_654

loop_
_geom_bond_atom_site_label_1
_geom_bond_atom_site_label_2
_geom_bond_distance
_geom_bond_site_symmetry_2
B1 O1 1.611(3) .
B1 C15 1.614(3) .
B1 C4 1.619(3) .
B1 C1 1.631(3) .
O1 C16 1.465(3) .
O1 C19 1.467(3) .
C1 C2 1.388(3) .
C1 C1 1.440(4) 2_754
C2 F1 1.360(3) .
C2 C3 1.382(4) .
C3 F2 1.347(3) .
C3 C3 1.364(6) 2_754
C4 C5 1.370(3) .
C4 C9 1.416(3) .
C5 F3 1.355(3) .
C5 C6 1.391(3) .
C6 F4 1.342(3) .
C6 C7 1.368(4) .
C7 F5 1.341(3) .
C7 C8 1.383(4) .
C8 F6 1.341(3) .
C8 C9 1.386(4) .
C9 C10 1.487(3) .
C10 C11 1.378(4) .
C10 C15 1.413(4) .
C11 F7 1.352(3) .
C11 C12 1.381(4) .
C12 F8 1.350(3) .
C12 C13 1.364(5) .
C13 F9 1.343(3) .
C13 C14 1.389(4) .
C14 F10 1.354(3) .
C14 C15 1.371(4) .
C16 C17 1.499(4) .
C17 C18 1.493(6) .
C18 C19 1.506(5) .
Cl1 C20 1.720(3) .
C20 Cl1 1.720(3) 2_654

loop_
_geom_torsion_atom_site_label_1
_geom_torsion_atom_site_label_2
_geom_torsion_atom_site_label_3
_geom_torsion_atom_site_label_4
_geom_torsion
_geom_torsion_site_symmetry_1
_geom_torsion_site_symmetry_4
C15 B1 O1 C16 -166.2(2) . .
C4 B1 O1 C16 -63.6(3) . .
C1 B1 O1 C16 62.0(3) . .
C15 B1 O1 C19 2.9(3) . .
C4 B1 O1 C19 105.5(3) . .
C1 B1 O1 C19 -128.9(2) . .
O1 B1 C1 C2 28.5(3) . .
C15 B1 C1 C2 -92.8(3) . .
C4 B1 C1 C2 143.7(2) . .
O1 B1 C1 C1 -142.4(3) . 2_754
C15 B1 C1 C1 96.3(3) . 2_754
C4 B1 C1 C1 -27.2(4) . 2_754
C1 C1 C2 F1 -174.7(2) 2_754 .
B1 C1 C2 F1 13.7(3) . .
C1 C1 C2 C3 6.7(4) 2_754 .
B1 C1 C2 C3 -164.9(2) . .
F1 C2 C3 F2 0.5(4) . .
C1 C2 C3 F2 179.1(2) . .
F1 C2 C3 C3 -178.1(3) . 2_754
C1 C2 C3 C3 0.6(5) . 2_754
O1 B1 C4 C5 71.2(3) . .
C15 B1 C4 C5 178.9(2) . .
C1 B1 C4 C5 -46.3(3) . .
O1 B1 C4 C9 -100.6(2) . .
C15 B1 C4 C9 7.1(2) . .
C1 B1 C4 C9 141.9(2) . .
C9 C4 C5 F3 -179.4(2) . .
B1 C4 C5 F3 9.4(4) . .
C9 C4 C5 C6 0.5(3) . .
B1 C4 C5 C6 -170.8(2) . .
F3 C5 C6 F4 0.2(3) . .
C4 C5 C6 F4 -179.6(2) . .
F3 C5 C6 C7 179.2(2) . .
C4 C5 C6 C7 -0.6(4) . .
F4 C6 C7 F5 0.3(4) . .
C5 C6 C7 F5 -178.7(2) . .
F4 C6 C7 C8 -179.9(2) . .
C5 C6 C7 C8 1.1(4) . .
F5 C7 C8 F6 -2.3(4) . .
C6 C7 C8 F6 178.0(2) . .
F5 C7 C8 C9 178.4(2) . .
C6 C7 C8 C9 -1.4(4) . .
F6 C8 C9 C4 -178.1(2) . .
C7 C8 C9 C4 1.2(4) . .
F6 C8 C9 C10 0.7(4) . .
C7 C8 C9 C10 180.0(2) . .
C5 C4 C9 C8 -0.7(3) . .
B1 C4 C9 C8 172.2(2) . .
C5 C4 C9 C10 -179.7(2) . .
B1 C4 C9 C10 -6.9(3) . .
C8 C9 C10 C11 6.3(4) . .
C4 C9 C10 C11 -174.8(2) . .
C8 C9 C10 C15 -175.5(2) . .
C4 C9 C10 C15 3.4(3) . .
C15 C10 C11 F7 -177.1(2) . .
C9 C10 C11 F7 1.0(4) . .
C15 C10 C11 C12 1.3(4) . .
C9 C10 C11 C12 179.3(2) . .
F7 C11 C12 F8 -1.5(4) . .
C10 C11 C12 F8 -180.0(2) . .
F7 C11 C12 C13 178.1(2) . .
C10 C11 C12 C13 -0.4(4) . .
F8 C12 C13 F9 0.2(4) . .
C11 C12 C13 F9 -179.4(2) . .
F8 C12 C13 C14 178.7(2) . .
C11 C12 C13 C14 -0.8(4) . .
F9 C13 C14 F10 -0.8(4) . .
C12 C13 C14 F10 -179.4(2) . .
F9 C13 C14 C15 179.7(2) . .
C12 C13 C14 C15 1.2(4) . .
F10 C14 C15 C10 -179.7(2) . .
C13 C14 C15 C10 -0.3(4) . .
F10 C14 C15 B1 -0.8(4) . .
C13 C14 C15 B1 178.6(2) . .
C11 C10 C15 C14 -1.0(3) . .
C9 C10 C15 C14 -179.3(2) . .
C11 C10 C15 B1 179.9(2) . .
C9 C10 C15 B1 1.5(3) . .
O1 B1 C15 C14 -78.5(3) . .
C4 B1 C15 C14 176.0(2) . .
C1 B1 C15 C14 43.7(4) . .
O1 B1 C15 C10 100.5(2) . .
C4 B1 C15 C10 -5.0(2) . .
C1 B1 C15 C10 -137.3(2) . .
C19 O1 C16 C17 21.2(3) . .
B1 O1 C16 C17 -168.2(2) . .
O1 C16 C17 C18 -32.8(3) . .
C16 C17 C18 C19 33.3(4) . .
C16 O1 C19 C18 -0.8(4) . .
B1 O1 C19 C18 -171.0(3) . .
C17 C18 C19 O1 -20.3(4) . .
